data_4349062
loop_
_publ_author_name
'Reiners, Matthias'
'Baabe, Dirk'
'Harms, Kristoffer'
'Maekawa, Miyuki'
'Daniliuc, Constantin G.'
'Freytag, Matthias'
'Jones, Peter G.'
'Walter, Marc D.'

_publ_section_title
;
 N-Heterocyclic carbene adducts to [Cp&#x2032;FeI]2: synthesis and
 molecular and electronic structure
;
_journal_issue 2
_journal_name_full 'Inorganic Chemistry Frontiers'
_journal_page_first 250
_journal_paper_doi 10.1039/C5QI00235D
_journal_volume 3
_journal_year 2016
_chemical_formula_sum 'C28 H49 Fe I N2'
_chemical_formula_weight 596.44
_space_group_IT_number 14
_space_group_name_Hall '-P 2yn'
_space_group_name_H-M_alt 'P 1 21/n 1'
_symmetry_cell_setting monoclinic
_symmetry_space_group_name_H-M 'P 1 21/n 1'
_atom_sites_solution_hydrogens geom
_atom_sites_solution_primary direct
_atom_sites_solution_secondary difmap
_audit_creation_method SHELXL-97
_audit_update_record
;
2015-10-23 deposited with the CCDC.
2015-12-02 downloaded from the CCDC.
;
_cell_angle_alpha 90.00
_cell_angle_beta 95.7372(8)
_cell_angle_gamma 90.00
_cell_formula_units_Z 4
_cell_length_a 9.35317(12)
_cell_length_b 18.27596(18)
_cell_length_c 17.01417(16)
_cell_measurement_reflns_used 54036
_cell_measurement_temperature 100(2)
_cell_measurement_theta_max 30.7982
_cell_measurement_theta_min 2.1840
_cell_volume 2893.80(5)
_computing_cell_refinement
; 
CrysAlisPro, Agilent Technologies, 
Version 1.171.34.49 (release 20-01-2011 CrysAlis171 .NET) 
(compiled Jan 20 2011,15:58:25) 
;
_computing_data_collection
; 
CrysAlisPro, Agilent Technologies, 
Version 1.171.34.49 (release 20-01-2011 CrysAlis171 .NET) 
(compiled Jan 20 2011,15:58:25) 
;
_computing_data_reduction
; 
CrysAlisPro, Agilent Technologies, 
Version 1.171.34.49 (release 20-01-2011 CrysAlis171 .NET) 
(compiled Jan 20 2011,15:58:25) 
;
_computing_molecular_graphics 'Bruker XP'
_computing_publication_material SHELXL-97
_computing_structure_refinement 'SHELXL-97 (Sheldrick, 1997)'
_computing_structure_solution 'SHELXS-97 (Sheldrick, 1990)'
_diffrn_ambient_temperature 100(2)
_diffrn_detector_area_resol_mean 16.1419
_diffrn_measured_fraction_theta_full 0.994
_diffrn_measured_fraction_theta_max 0.994
_diffrn_measurement_device_type 'Oxford Diffraction Xcalibur, Eos'
_diffrn_measurement_method '\w scans'
_diffrn_radiation_monochromator graphite
_diffrn_radiation_source 'Enhance (Mo) X-ray Source'
_diffrn_radiation_type 'Mo K\a'
_diffrn_radiation_wavelength 0.71073
_diffrn_reflns_av_R_equivalents 0.0370
_diffrn_reflns_av_sigmaI/netI 0.0153
_diffrn_reflns_limit_h_max 13
_diffrn_reflns_limit_h_min -13
_diffrn_reflns_limit_k_max 25
_diffrn_reflns_limit_k_min -25
_diffrn_reflns_limit_l_max 23
_diffrn_reflns_limit_l_min -23
_diffrn_reflns_number 149287
_diffrn_reflns_theta_full 30.03
_diffrn_reflns_theta_max 30.03
_diffrn_reflns_theta_min 2.23
_exptl_absorpt_coefficient_mu 1.605
_exptl_absorpt_correction_T_max 0.8432
_exptl_absorpt_correction_T_min 0.7610
_exptl_absorpt_correction_type multi-scan
_exptl_absorpt_process_details
; 
CrysAlisPro, Agilent Technologies, 
Version 1.171.34.49 (release 20-01-2011 CrysAlis171 .NET) 
(compiled Jan 20 2011,15:58:25) 
;
_exptl_crystal_colour olive
_exptl_crystal_density_diffrn 1.369
_exptl_crystal_density_method 'not measured'
_exptl_crystal_description prism
_exptl_crystal_F_000 1240
_exptl_crystal_size_max 0.18
_exptl_crystal_size_mid 0.14
_exptl_crystal_size_min 0.11
_refine_diff_density_max 0.444
_refine_diff_density_min -0.328
_refine_diff_density_rms 0.059
_refine_ls_extinction_method none
_refine_ls_goodness_of_fit_ref 1.055
_refine_ls_hydrogen_treatment constr
_refine_ls_matrix_type full
_refine_ls_number_parameters 304
_refine_ls_number_reflns 8415
_refine_ls_number_restraints 0
_refine_ls_restrained_S_all 1.055
_refine_ls_R_factor_all 0.0251
_refine_ls_R_factor_gt 0.0199
_refine_ls_shift/su_max 0.003
_refine_ls_shift/su_mean 0.000
_refine_ls_structure_factor_coef Fsqd
_refine_ls_weighting_details 'calc w=1/[\s^2^(Fo^2^)+(0.0150P)^2^+1.5997P] where P=(Fo^2^+2Fc^2^)/3'
_refine_ls_weighting_scheme calc
_refine_ls_wR_factor_gt 0.0414
_refine_ls_wR_factor_ref 0.0431
_reflns_number_gt 7563
_reflns_number_total 8415
_reflns_threshold_expression >2sigma(I)
_cod_data_source_file c5qi00235d3.cif
_cod_data_source_block mima31
_cod_original_sg_symbol_H-M 'P 21/n'
_cod_database_code 4349062

loop_
_symmetry_equiv_pos_as_xyz
'x, y, z'
'-x+1/2, y+1/2, -z+1/2'
'-x, -y, -z'
'x-1/2, -y-1/2, z-1/2'

loop_
_atom_site_label
_atom_site_type_symbol
_atom_site_fract_x
_atom_site_fract_y
_atom_site_fract_z
_atom_site_U_iso_or_equiv
_atom_site_adp_type
_atom_site_occupancy
_atom_site_symmetry_multiplicity
_atom_site_calc_flag
_atom_site_refinement_flags
Fe Fe 0.520780(18) 0.620705(9) 0.224191(10) 0.01218(4) Uani 1 1 d .
I I 0.245635(9) 0.650769(5) 0.168025(5) 0.01998(3) Uani 1 1 d .
N1 N 0.47332(10) 0.45250(5) 0.20543(6) 0.01242(18) Uani 1 1 d .
N2 N 0.64365(10) 0.48449(6) 0.13632(6) 0.01271(19) Uani 1 1 d .
C1 C 0.71996(12) 0.64328(6) 0.32231(7) 0.0121(2) Uani 1 1 d .
C2 C 0.59119(13) 0.67957(6) 0.34413(7) 0.0133(2) Uani 1 1 d .
C3 C 0.55249(13) 0.73215(6) 0.28350(7) 0.0138(2) Uani 1 1 d .
H3 H 0.4733 0.7647 0.2832 0.017 Uiso 1 1 calc R
C4 C 0.64756(12) 0.72927(6) 0.22422(7) 0.0123(2) Uani 1 1 d .
C5 C 0.75074(12) 0.67479(6) 0.24878(7) 0.0124(2) Uani 1 1 d .
H5 H 0.8291 0.6612 0.2204 0.015 Uiso 1 1 calc R
C6 C 0.82575(13) 0.58877(7) 0.36563(7) 0.0145(2) Uani 1 1 d .
C7 C 0.91054(14) 0.54734(8) 0.30665(8) 0.0217(3) Uani 1 1 d .
H7A H 0.9763 0.5125 0.3353 0.033 Uiso 1 1 calc R
H7B H 0.9658 0.5823 0.2782 0.033 Uiso 1 1 calc R
H7C H 0.8435 0.5208 0.2689 0.033 Uiso 1 1 calc R
C8 C 0.75577(15) 0.52940(7) 0.41268(8) 0.0233(3) Uani 1 1 d .
H8A H 0.7073 0.5523 0.4549 0.035 Uiso 1 1 calc R
H8B H 0.8299 0.4957 0.4359 0.035 Uiso 1 1 calc R
H8C H 0.6854 0.5023 0.3774 0.035 Uiso 1 1 calc R
C9 C 0.93633(15) 0.63141(8) 0.42132(8) 0.0235(3) Uani 1 1 d .
H9A H 0.8860 0.6605 0.4584 0.035 Uiso 1 1 calc R
H9B H 0.9918 0.6640 0.3901 0.035 Uiso 1 1 calc R
H9C H 1.0014 0.5969 0.4508 0.035 Uiso 1 1 calc R
C10 C 0.50705(14) 0.67533(7) 0.41755(7) 0.0176(2) Uani 1 1 d .
C11 C 0.42329(16) 0.60343(8) 0.42243(8) 0.0259(3) Uani 1 1 d .
H11A H 0.4901 0.5620 0.4233 0.039 Uiso 1 1 calc R
H11B H 0.3520 0.5992 0.3764 0.039 Uiso 1 1 calc R
H11C H 0.3744 0.6031 0.4708 0.039 Uiso 1 1 calc R
C12 C 0.60505(16) 0.68903(8) 0.49419(7) 0.0227(3) Uani 1 1 d .
H12A H 0.5466 0.6915 0.5388 0.034 Uiso 1 1 calc R
H12B H 0.6565 0.7353 0.4899 0.034 Uiso 1 1 calc R
H12C H 0.6745 0.6489 0.5027 0.034 Uiso 1 1 calc R
C13 C 0.39353(17) 0.73651(9) 0.41337(9) 0.0289(3) Uani 1 1 d .
H13A H 0.3259 0.7298 0.3661 0.043 Uiso 1 1 calc R
H13B H 0.4411 0.7841 0.4108 0.043 Uiso 1 1 calc R
H13C H 0.3414 0.7346 0.4605 0.043 Uiso 1 1 calc R
C14 C 0.64391(13) 0.77799(7) 0.15127(7) 0.0141(2) Uani 1 1 d .
C15 C 0.52021(15) 0.83273(7) 0.15004(8) 0.0218(3) Uani 1 1 d .
H15A H 0.4288 0.8062 0.1479 0.033 Uiso 1 1 calc R
H15B H 0.5205 0.8643 0.1035 0.033 Uiso 1 1 calc R
H15C H 0.5320 0.8628 0.1980 0.033 Uiso 1 1 calc R
C16 C 0.78601(15) 0.82013(8) 0.15290(8) 0.0223(3) Uani 1 1 d .
H16A H 0.7985 0.8508 0.2004 0.033 Uiso 1 1 calc R
H16B H 0.7844 0.8512 0.1059 0.033 Uiso 1 1 calc R
H16C H 0.8659 0.7854 0.1535 0.033 Uiso 1 1 calc R
C17 C 0.62487(14) 0.73237(7) 0.07520(7) 0.0182(2) Uani 1 1 d .
H17A H 0.7061 0.6987 0.0741 0.027 Uiso 1 1 calc R
H17B H 0.6210 0.7650 0.0293 0.027 Uiso 1 1 calc R
H17C H 0.5353 0.7043 0.0737 0.027 Uiso 1 1 calc R
C18 C 0.55024(12) 0.51171(6) 0.18554(7) 0.0122(2) Uani 1 1 d .
C19 C 0.51770(13) 0.38929(7) 0.16928(7) 0.0148(2) Uani 1 1 d .
C20 C 0.62511(13) 0.40934(7) 0.12583(7) 0.0151(2) Uani 1 1 d .
C21 C 0.35203(12) 0.45933(7) 0.25446(7) 0.0143(2) Uani 1 1 d .
H21 H 0.3455 0.5123 0.2684 0.017 Uiso 1 1 calc R
C22 C 0.21060(13) 0.43968(8) 0.20667(8) 0.0210(3) Uani 1 1 d .
H22A H 0.2002 0.4685 0.1578 0.032 Uiso 1 1 calc R
H22B H 0.1305 0.4505 0.2378 0.032 Uiso 1 1 calc R
H22C H 0.2102 0.3874 0.1936 0.032 Uiso 1 1 calc R
C23 C 0.37493(14) 0.41766(7) 0.33246(7) 0.0192(2) Uani 1 1 d .
H23A H 0.3665 0.3650 0.3222 0.029 Uiso 1 1 calc R
H23B H 0.3022 0.4327 0.3668 0.029 Uiso 1 1 calc R
H23C H 0.4709 0.4285 0.3584 0.029 Uiso 1 1 calc R
C24 C 0.45695(15) 0.31418(7) 0.17599(8) 0.0217(3) Uani 1 1 d .
H24A H 0.3905 0.3036 0.1291 0.032 Uiso 1 1 calc R
H24B H 0.4053 0.3114 0.2233 0.032 Uiso 1 1 calc R
H24C H 0.5352 0.2783 0.1800 0.032 Uiso 1 1 calc R
C25 C 0.70841(15) 0.36065(8) 0.07663(8) 0.0236(3) Uani 1 1 d .
H25A H 0.8063 0.3547 0.1022 0.035 Uiso 1 1 calc R
H25B H 0.7120 0.3826 0.0243 0.035 Uiso 1 1 calc R
H25C H 0.6616 0.3127 0.0711 0.035 Uiso 1 1 calc R
C26 C 0.73786(13) 0.53292(7) 0.09461(7) 0.0158(2) Uani 1 1 d .
H26 H 0.7419 0.5810 0.1229 0.019 Uiso 1 1 calc R
C27 C 0.67286(15) 0.54757(8) 0.01013(7) 0.0214(3) Uani 1 1 d .
H27A H 0.6673 0.5016 -0.0197 0.032 Uiso 1 1 calc R
H27B H 0.7334 0.5825 -0.0151 0.032 Uiso 1 1 calc R
H27C H 0.5762 0.5680 0.0110 0.032 Uiso 1 1 calc R
C28 C 0.89195(14) 0.50499(9) 0.09710(9) 0.0270(3) Uani 1 1 d .
H28A H 0.9202 0.4827 0.1487 0.040 Uiso 1 1 calc R
H28B H 0.9563 0.5459 0.0887 0.040 Uiso 1 1 calc R
H28C H 0.8982 0.4684 0.0555 0.040 Uiso 1 1 calc R

loop_
_atom_site_aniso_label
_atom_site_aniso_U_11
_atom_site_aniso_U_22
_atom_site_aniso_U_33
_atom_site_aniso_U_23
_atom_site_aniso_U_13
_atom_site_aniso_U_12
Fe 0.01321(8) 0.01148(8) 0.01202(8) -0.00059(6) 0.00210(6) -0.00066(6)
I 0.01454(4) 0.02016(4) 0.02476(5) 0.00453(3) -0.00043(3) 0.00158(3)
N1 0.0118(4) 0.0126(5) 0.0128(4) 0.0006(4) 0.0011(3) 0.0005(4)
N2 0.0115(4) 0.0157(5) 0.0108(4) -0.0014(4) 0.0003(3) 0.0007(4)
C1 0.0145(5) 0.0119(5) 0.0097(5) -0.0005(4) 0.0002(4) -0.0005(4)
C2 0.0176(5) 0.0130(5) 0.0097(5) 0.0002(4) 0.0026(4) 0.0003(4)
C3 0.0172(5) 0.0128(5) 0.0116(5) 0.0001(4) 0.0023(4) 0.0014(4)
C4 0.0154(5) 0.0115(5) 0.0101(5) -0.0001(4) 0.0011(4) -0.0013(4)
C5 0.0124(5) 0.0138(5) 0.0109(5) -0.0006(4) 0.0011(4) -0.0012(4)
C6 0.0174(5) 0.0130(5) 0.0126(5) 0.0012(4) -0.0013(4) 0.0008(4)
C7 0.0218(6) 0.0225(6) 0.0205(6) 0.0000(5) 0.0006(5) 0.0064(5)
C8 0.0282(7) 0.0159(6) 0.0262(7) 0.0053(5) 0.0046(5) 0.0019(5)
C9 0.0262(7) 0.0200(6) 0.0222(6) 0.0007(5) -0.0083(5) 0.0004(5)
C10 0.0237(6) 0.0185(6) 0.0117(5) 0.0015(4) 0.0067(5) 0.0023(5)
C11 0.0302(7) 0.0268(7) 0.0226(7) -0.0012(5) 0.0122(6) -0.0069(6)
C12 0.0353(7) 0.0217(6) 0.0118(6) -0.0005(5) 0.0062(5) -0.0014(6)
C13 0.0331(8) 0.0334(8) 0.0228(7) 0.0047(6) 0.0153(6) 0.0119(6)
C14 0.0176(5) 0.0135(5) 0.0114(5) 0.0027(4) 0.0016(4) -0.0006(4)
C15 0.0297(7) 0.0184(6) 0.0178(6) 0.0063(5) 0.0051(5) 0.0075(5)
C16 0.0252(6) 0.0229(6) 0.0182(6) 0.0066(5) -0.0001(5) -0.0088(5)
C17 0.0253(6) 0.0181(6) 0.0113(5) 0.0021(4) 0.0027(5) -0.0017(5)
C18 0.0103(5) 0.0148(5) 0.0114(5) 0.0002(4) 0.0003(4) -0.0002(4)
C19 0.0164(5) 0.0131(5) 0.0141(5) -0.0008(4) -0.0020(4) 0.0023(4)
C20 0.0160(5) 0.0155(6) 0.0134(5) -0.0020(4) -0.0007(4) 0.0027(4)
C21 0.0133(5) 0.0144(5) 0.0157(5) 0.0017(4) 0.0039(4) -0.0004(4)
C22 0.0134(5) 0.0272(7) 0.0224(6) 0.0044(5) 0.0016(5) -0.0014(5)
C23 0.0210(6) 0.0210(6) 0.0159(6) 0.0047(5) 0.0042(5) -0.0006(5)
C24 0.0268(7) 0.0140(6) 0.0237(7) -0.0006(5) 0.0002(5) -0.0015(5)
C25 0.0261(7) 0.0230(7) 0.0222(6) -0.0056(5) 0.0051(5) 0.0068(5)
C26 0.0126(5) 0.0224(6) 0.0128(5) -0.0021(4) 0.0029(4) -0.0034(4)
C27 0.0251(6) 0.0251(7) 0.0137(6) 0.0010(5) 0.0013(5) -0.0061(5)
C28 0.0129(6) 0.0447(9) 0.0238(7) -0.0065(6) 0.0046(5) -0.0004(6)

loop_
_atom_type_symbol
_atom_type_description
_atom_type_scat_dispersion_real
_atom_type_scat_dispersion_imag
_atom_type_scat_source
C C 0.0033 0.0016 'International Tables Vol C Tables 4.2.6.8 and 6.1.1.4'
H H 0.0000 0.0000 'International Tables Vol C Tables 4.2.6.8 and 6.1.1.4'
N N 0.0061 0.0033 'International Tables Vol C Tables 4.2.6.8 and 6.1.1.4'
Fe Fe 0.3463 0.8444 'International Tables Vol C Tables 4.2.6.8 and 6.1.1.4'
I I -0.4742 1.8119 'International Tables Vol C Tables 4.2.6.8 and 6.1.1.4'

loop_
_geom_angle_atom_site_label_1
_geom_angle_atom_site_label_2
_geom_angle_atom_site_label_3
_geom_angle
C18 Fe C3 163.71(4)
C18 Fe C4 136.27(4)
C3 Fe C4 35.78(4)
C18 Fe C2 131.80(4)
C3 Fe C2 36.01(4)
C4 Fe C2 60.40(4)
C18 Fe C5 107.62(4)
C3 Fe C5 58.17(4)
C4 Fe C5 35.32(4)
C2 Fe C5 58.85(4)
C18 Fe C1 105.06(4)
C3 Fe C1 58.86(4)
C4 Fe C1 59.46(4)
C2 Fe C1 35.63(4)
C5 Fe C1 34.89(4)
C18 Fe I 103.23(3)
C3 Fe I 92.97(3)
C4 Fe I 107.16(3)
C2 Fe I 112.86(3)
C5 Fe I 142.37(3)
C1 Fe I 148.28(3)
C18 N1 C19 111.21(10)
C18 N1 C21 121.84(10)
C19 N1 C21 126.79(10)
C18 N2 C20 111.05(10)
C18 N2 C26 121.69(10)
C20 N2 C26 126.91(10)
C5 C1 C2 106.46(10)
C5 C1 C6 120.19(10)
C2 C1 C6 132.97(10)
C5 C1 Fe 70.90(6)
C2 C1 Fe 69.67(6)
C6 C1 Fe 129.53(8)
C3 C2 C1 106.17(10)
C3 C2 C10 120.33(10)
C1 C2 C10 133.28(10)
C3 C2 Fe 69.59(6)
C1 C2 Fe 74.70(6)
C10 C2 Fe 124.08(8)
C4 C3 C2 111.01(10)
C4 C3 Fe 73.35(7)
C2 C3 Fe 74.40(7)
C3 C4 C5 105.91(10)
C3 C4 C14 126.55(11)
C5 C4 C14 127.45(10)
C3 C4 Fe 70.86(7)
C5 C4 Fe 74.44(7)
C14 C4 Fe 122.09(8)
C4 C5 C1 110.42(10)
C4 C5 Fe 70.24(6)
C1 C5 Fe 74.21(7)
C8 C6 C1 114.87(10)
C8 C6 C7 105.48(10)
C1 C6 C7 110.77(10)
C8 C6 C9 109.38(10)
C1 C6 C9 109.07(10)
C7 C6 C9 106.95(11)
C11 C10 C12 110.94(11)
C11 C10 C13 105.72(12)
C12 C10 C13 105.72(11)
C11 C10 C2 113.00(10)
C12 C10 C2 111.66(11)
C13 C10 C2 109.36(10)
C4 C14 C15 110.41(10)
C4 C14 C16 109.25(10)
C15 C14 C16 108.96(11)
C4 C14 C17 111.12(10)
C15 C14 C17 108.68(10)
C16 C14 C17 108.38(10)
N1 C18 N2 104.47(10)
N1 C18 Fe 125.49(8)
N2 C18 Fe 130.04(8)
C20 C19 N1 106.66(10)
C20 C19 C24 126.73(11)
N1 C19 C24 126.60(11)
C19 C20 N2 106.61(10)
C19 C20 C25 126.95(12)
N2 C20 C25 126.43(11)
N1 C21 C22 110.66(10)
N1 C21 C23 113.54(10)
C22 C21 C23 112.65(10)
N2 C26 C28 113.14(11)
N2 C26 C27 110.87(10)
C28 C26 C27 111.76(11)

loop_
_geom_bond_atom_site_label_1
_geom_bond_atom_site_label_2
_geom_bond_distance
Fe C18 2.1244(12)
Fe C3 2.2792(12)
Fe C4 2.3114(12)
Fe C2 2.3424(12)
Fe C5 2.3660(12)
Fe C1 2.4095(11)
Fe I 2.71039(19)
N1 C18 1.3608(15)
N1 C19 1.3915(15)
N1 C21 1.4791(15)
N2 C18 1.3631(15)
N2 C20 1.3936(16)
N2 C26 1.4794(15)
C1 C5 1.4323(16)
C1 C2 1.4553(16)
C1 C6 1.5391(16)
C2 C3 1.4298(16)
C2 C10 1.5434(16)
C3 C4 1.4106(16)
C4 C5 1.4201(16)
C4 C14 1.5251(16)
C6 C8 1.5335(17)
C6 C7 1.5390(18)
C6 C9 1.5424(17)
C10 C11 1.5364(19)
C10 C12 1.5377(18)
C10 C13 1.5387(19)
C14 C15 1.5282(17)
C14 C16 1.5339(17)
C14 C17 1.5350(17)
C19 C20 1.3559(17)
C19 C24 1.4944(17)
C20 C25 1.4933(17)
C21 C22 1.5247(17)
C21 C23 1.5264(17)
C26 C28 1.5255(18)
C26 C27 1.5273(17)

loop_
_geom_torsion_atom_site_label_1
_geom_torsion_atom_site_label_2
_geom_torsion_atom_site_label_3
_geom_torsion_atom_site_label_4
_geom_torsion
C18 Fe C1 C5 99.34(7)
C3 Fe C1 C5 -77.83(7)
C4 Fe C1 C5 -35.90(7)
C2 Fe C1 C5 -116.62(10)
I Fe C1 C5 -108.25(7)
C18 Fe C1 C2 -144.04(7)
C3 Fe C1 C2 38.80(7)
C4 Fe C1 C2 80.72(7)
C5 Fe C1 C2 116.62(10)
I Fe C1 C2 8.37(10)
C18 Fe C1 C6 -14.50(11)
C3 Fe C1 C6 168.34(12)
C4 Fe C1 C6 -149.74(11)
C2 Fe C1 C6 129.54(13)
C5 Fe C1 C6 -113.84(13)
I Fe C1 C6 137.91(8)
C5 C1 C2 C3 -1.14(13)
C6 C1 C2 C3 171.49(12)
Fe C1 C2 C3 -62.88(8)
C5 C1 C2 C10 -175.55(12)
C6 C1 C2 C10 -2.9(2)
Fe C1 C2 C10 122.71(14)
C5 C1 C2 Fe 61.74(8)
C6 C1 C2 Fe -125.63(13)
C18 Fe C2 C3 163.72(7)
C4 Fe C2 C3 36.36(7)
C5 Fe C2 C3 77.50(7)
C1 Fe C2 C3 114.20(10)
I Fe C2 C3 -61.04(7)
C18 Fe C2 C1 49.52(9)
C3 Fe C2 C1 -114.20(10)
C4 Fe C2 C1 -77.84(7)
C5 Fe C2 C1 -36.70(6)
I Fe C2 C1 -175.24(6)
C18 Fe C2 C10 -82.78(11)
C3 Fe C2 C10 113.50(12)
C4 Fe C2 C10 149.86(11)
C5 Fe C2 C10 -169.00(11)
C1 Fe C2 C10 -132.31(13)
I Fe C2 C10 52.46(10)
C1 C2 C3 C4 1.56(13)
C10 C2 C3 C4 176.85(11)
Fe C2 C3 C4 -64.80(9)
C1 C2 C3 Fe 66.36(8)
C10 C2 C3 Fe -118.36(11)
C18 Fe C3 C4 69.99(17)
C2 Fe C3 C4 118.17(10)
C5 Fe C3 C4 38.63(7)
C1 Fe C3 C4 79.79(7)
I Fe C3 C4 -115.67(6)
C18 Fe C3 C2 -48.18(18)
C4 Fe C3 C2 -118.17(10)
C5 Fe C3 C2 -79.53(7)
C1 Fe C3 C2 -38.38(7)
I Fe C3 C2 126.16(6)
C2 C3 C4 C5 -1.33(13)
Fe C3 C4 C5 -66.78(8)
C2 C3 C4 C14 -178.27(11)
Fe C3 C4 C14 116.28(11)
C2 C3 C4 Fe 65.45(9)
C18 Fe C4 C3 -157.59(7)
C2 Fe C4 C3 -36.59(7)
C5 Fe C4 C3 -113.45(10)
C1 Fe C4 C3 -77.99(7)
I Fe C4 C3 70.39(7)
C18 Fe C4 C5 -44.15(9)
C3 Fe C4 C5 113.45(10)
C2 Fe C4 C5 76.86(7)
C1 Fe C4 C5 35.46(6)
I Fe C4 C5 -176.16(6)
C18 Fe C4 C14 80.64(11)
C3 Fe C4 C14 -121.77(12)
C2 Fe C4 C14 -158.36(11)
C5 Fe C4 C14 124.78(12)
C1 Fe C4 C14 160.24(11)
I Fe C4 C14 -51.38(9)
C3 C4 C5 C1 0.57(13)
C14 C4 C5 C1 177.47(11)
Fe C4 C5 C1 -63.75(8)
C3 C4 C5 Fe 64.33(8)
C14 C4 C5 Fe -118.77(12)
C2 C1 C5 C4 0.36(13)
C6 C1 C5 C4 -173.40(10)
Fe C1 C5 C4 61.30(8)
C2 C1 C5 Fe -60.94(8)
C6 C1 C5 Fe 125.30(10)
C18 Fe C5 C4 149.66(7)
C3 Fe C5 C4 -39.15(7)
C2 Fe C5 C4 -81.65(7)
C1 Fe C5 C4 -119.14(10)
I Fe C5 C4 6.01(9)
C18 Fe C5 C1 -91.21(7)
C3 Fe C5 C1 79.99(7)
C4 Fe C5 C1 119.14(10)
C2 Fe C5 C1 37.49(7)
I Fe C5 C1 125.15(6)
C5 C1 C6 C8 -147.66(11)
C2 C1 C6 C8 40.53(18)
Fe C1 C6 C8 -58.28(14)
C5 C1 C6 C7 -28.29(15)
C2 C1 C6 C7 159.90(13)
Fe C1 C6 C7 61.09(13)
C5 C1 C6 C9 89.16(13)
C2 C1 C6 C9 -82.65(16)
Fe C1 C6 C9 178.54(9)
C3 C2 C10 C11 113.98(13)
C1 C2 C10 C11 -72.24(17)
Fe C2 C10 C11 29.27(15)
C3 C2 C10 C12 -120.12(12)
C1 C2 C10 C12 53.66(18)
Fe C2 C10 C12 155.17(9)
C3 C2 C10 C13 -3.47(16)
C1 C2 C10 C13 170.31(13)
Fe C2 C10 C13 -88.18(12)
C3 C4 C14 C15 0.17(17)
C5 C4 C14 C15 -176.12(12)
Fe C4 C14 C15 89.21(11)
C3 C4 C14 C16 119.98(13)
C5 C4 C14 C16 -56.31(16)
Fe C4 C14 C16 -150.98(9)
C3 C4 C14 C17 -120.49(13)
C5 C4 C14 C17 63.22(15)
Fe C4 C14 C17 -31.45(13)
C19 N1 C18 N2 -0.03(12)
C21 N1 C18 N2 -175.70(9)
C19 N1 C18 Fe 179.05(8)
C21 N1 C18 Fe 3.38(15)
C20 N2 C18 N1 -0.06(12)
C26 N2 C18 N1 173.70(10)
C20 N2 C18 Fe -179.09(8)
C26 N2 C18 Fe -5.33(16)
C3 Fe C18 N1 113.74(16)
C4 Fe C18 N1 166.37(8)
C2 Fe C18 N1 77.75(11)
C5 Fe C18 N1 141.38(9)
C1 Fe C18 N1 105.06(10)
I Fe C18 N1 -60.45(10)
C3 Fe C18 N2 -67.4(2)
C4 Fe C18 N2 -14.78(13)
C2 Fe C18 N2 -103.41(11)
C5 Fe C18 N2 -39.77(11)
C1 Fe C18 N2 -76.09(11)
I Fe C18 N2 118.40(10)
C18 N1 C19 C20 0.11(13)
C21 N1 C19 C20 175.52(10)
C18 N1 C19 C24 -178.93(11)
C21 N1 C19 C24 -3.53(19)
N1 C19 C20 N2 -0.14(13)
C24 C19 C20 N2 178.90(11)
N1 C19 C20 C25 179.50(12)
C24 C19 C20 C25 -1.5(2)
C18 N2 C20 C19 0.13(13)
C26 N2 C20 C19 -173.22(10)
C18 N2 C20 C25 -179.52(12)
C26 N2 C20 C25 7.13(19)
C18 N1 C21 C22 113.78(12)
C19 N1 C21 C22 -61.18(15)
C18 N1 C21 C23 -118.41(12)
C19 N1 C21 C23 66.64(15)
C18 N2 C26 C28 135.74(11)
C20 N2 C26 C28 -51.56(15)
C18 N2 C26 C27 -97.78(13)
C20 N2 C26 C27 74.92(15)
